data_2240313
loop_
_publ_author_name
'Sathya, S.'
'Reuben Jonathan, D.'
'Sidharthan, J.'
'Vasanthi, R.'
'Usha, G.'

_publ_section_title
;
 Crystal structure of
 5-(4-benzyloxyphenyl)-3-(4-methoxyphenyl)-6-methylcyclohex-2-en-1-one
;
_journal_issue 1
_journal_name_full 'Acta Crystallographica Section E'
_journal_page_first 16
_journal_page_last 18
_journal_paper_doi 10.1107/S2056989014025390
_journal_volume 71
_journal_year 2015
_chemical_formula_iupac 'C27 H26 O3'
_chemical_formula_moiety 'C27 H26 O3'
_chemical_formula_sum 'C27 H26 O3'
_chemical_formula_weight 398.48
_chemical_name_systematic
;
5-(4-Benzyloxyphenyl)-3-(4-methoxyphenyl)-6-methylcyclohex-2-en-1-one
;
_space_group_crystal_system monoclinic
_space_group_IT_number 14
_space_group_name_Hall '-P 2ybc'
_space_group_name_H-M_alt 'P 1 21/c 1'
_symmetry_space_group_name_Hall '-P 2ybc'
_symmetry_space_group_name_H-M 'P 1 21/c 1'
_atom_sites_solution_hydrogens geom
_audit_creation_method SHELXL-2014/6
_cell_angle_alpha 90
_cell_angle_beta 107.938(4)
_cell_angle_gamma 90
_cell_formula_units_Z 8
_cell_length_a 20.5663(12)
_cell_length_b 15.2878(9)
_cell_length_c 14.5689(8)
_cell_measurement_reflns_used 10904
_cell_measurement_temperature 293(2)
_cell_measurement_theta_max 28.36
_cell_measurement_theta_min 1.04
_cell_volume 4358.0(4)
_computing_cell_refinement
;
SAINT (Bruker, 2008)
;
_computing_data_collection
;
APEX2 (Bruker, 2008)
;
_computing_data_reduction
;
SAINT (Bruker, 2008)
;
_computing_molecular_graphics
;
ORTEP-3 for Windows (Farrugia, 2012)
;
_computing_publication_material
;
SHELXL2014 (Sheldrick, 2008) and PLATON (Spek, 2009)
;
_computing_structure_refinement
;
SHELXL2014 (Sheldrick, 2008)
;
_computing_structure_solution
;
SHELXS97 (Sheldrick, 2008)
;
_diffrn_ambient_temperature 293(2)
_diffrn_measured_fraction_theta_full 1.000
_diffrn_measured_fraction_theta_max 1.000
_diffrn_measurement_device_type 'Bruker Kappa APEXII CCD'
_diffrn_measurement_method '\w and \f scan'
_diffrn_radiation_monochromator graphite
_diffrn_radiation_source 'fine-focus sealed tube'
_diffrn_radiation_type MoK\a
_diffrn_radiation_wavelength 0.71073
_diffrn_reflns_av_R_equivalents 0.0566
_diffrn_reflns_limit_h_max 24
_diffrn_reflns_limit_h_min -24
_diffrn_reflns_limit_k_max 14
_diffrn_reflns_limit_k_min -18
_diffrn_reflns_limit_l_max 17
_diffrn_reflns_limit_l_min -17
_diffrn_reflns_number 33189
_diffrn_reflns_theta_full 25.242
_diffrn_reflns_theta_max 25.249
_diffrn_reflns_theta_min 1.041
_exptl_absorpt_coefficient_mu 0.078
_exptl_absorpt_correction_T_max 0.985
_exptl_absorpt_correction_T_min 0.981
_exptl_absorpt_correction_type multi-scan
_exptl_absorpt_process_details
;
(SADABS; Bruker, 2008)
;
_exptl_crystal_colour yellow
_exptl_crystal_density_diffrn 1.215
_exptl_crystal_description block
_exptl_crystal_F_000 1696
_exptl_crystal_size_max 0.25
_exptl_crystal_size_mid 0.23
_exptl_crystal_size_min 0.20
_refine_diff_density_max 0.311
_refine_diff_density_min -0.210
_refine_ls_extinction_coef 0.0020(5)
_refine_ls_extinction_expression Fc^*^=kFc[1+0.001xFc^2^\l^3^/sin(2\q)]^-1/4^
_refine_ls_extinction_method
;
SHELXL2014 (Sheldrick, 2008)
;
_refine_ls_goodness_of_fit_ref 0.994
_refine_ls_hydrogen_treatment constr
_refine_ls_matrix_type full
_refine_ls_number_parameters 546
_refine_ls_number_reflns 7901
_refine_ls_number_restraints 0
_refine_ls_restrained_S_all 0.994
_refine_ls_R_factor_all 0.1517
_refine_ls_R_factor_gt 0.0633
_refine_ls_shift/su_max 0.000
_refine_ls_shift/su_mean 0.000
_refine_ls_structure_factor_coef Fsqd
_refine_ls_weighting_details 'w=1/[\s^2^(Fo^2^)+(0.1028P)^2^] where P=(Fo^2^+2Fc^2^)/3'
_refine_ls_weighting_scheme calc
_refine_ls_wR_factor_gt 0.1656
_refine_ls_wR_factor_ref 0.1929
_reflns_number_gt 3714
_reflns_number_total 7901
_reflns_threshold_expression I>2\s(I)
_cod_data_source_file su5016sup1.cif
_cod_data_source_block I
_cod_database_code 2240313
_cod_database_fobs_code 2240313
_shelx_space_group_comment
;
The symmetry employed for this shelxl refinement is uniquely defined
by the following loop, which should always be used as a source of
symmetry information in preference to the above space-group names.
They are only intended as comments.
;
_shelxl_version_number 2014/6

loop_
_space_group_symop_operation_xyz
'x, y, z'
'-x, y+1/2, -z+1/2'
'-x, -y, -z'
'x, -y-1/2, z-1/2'

loop_
_atom_site_type_symbol
_atom_site_label
_atom_site_fract_x
_atom_site_fract_y
_atom_site_fract_z
_atom_site_U_iso_or_equiv
_atom_site_adp_type
_atom_site_calc_flag
_atom_site_occupancy
O O1 0.16345(12) 0.76886(14) -0.02540(14) 0.0871(7) Uani d 1
O O2 0.09475(10) 1.08899(13) 0.43402(13) 0.0703(6) Uani d 1
O O3 0.19511(12) 0.32014(14) 0.35402(16) 0.0890(7) Uani d 1
C C1 0.09377(16) 1.02145(18) 0.37052(19) 0.0568(7) Uani d 1
C C2 0.03609(16) 0.9860(2) 0.3070(2) 0.0666(8) Uani d 1
H H2 -0.0069 1.0070 0.3045 0.080 Uiso calc 1
C C3 0.04228(17) 0.91803(19) 0.2459(2) 0.0685(8) Uani d 1
H H3 0.0030 0.8946 0.2026 0.082 Uiso calc 1
C C4 0.10415(17) 0.88533(19) 0.24821(19) 0.0611(8) Uani d 1
C C5 0.16111(17) 0.9217(2) 0.3127(2) 0.0725(9) Uani d 1
H H5 0.2039 0.9000 0.3156 0.087 Uiso calc 1
C C6 0.15690(17) 0.9899(2) 0.3739(2) 0.0680(8) Uani d 1
H H6 0.1963 1.0138 0.4165 0.082 Uiso calc 1
C C7 0.11115(18) 0.81052(19) 0.18306(19) 0.0728(9) Uani d 1
H H7 0.0646 0.7984 0.1416 0.087 Uiso calc 1
C C8 0.13470(14) 0.72774(17) 0.23821(17) 0.0540(7) Uani d 1
H H8A 0.1003 0.7096 0.2673 0.065 Uiso calc 1
H H8B 0.1763 0.7400 0.2901 0.065 Uiso calc 1
C C9 0.14816(13) 0.65290(17) 0.17931(16) 0.0468(7) Uani d 1
C C10 0.15636(12) 0.56499(17) 0.22096(17) 0.0471(7) Uani d 1
C C11 0.15574(14) 0.48994(19) 0.16688(19) 0.0598(8) Uani d 1
H H11 0.1469 0.4953 0.1006 0.072 Uiso calc 1
C C12 0.16766(15) 0.4084(2) 0.2074(2) 0.0664(8) Uani d 1
H H12 0.1670 0.3599 0.1687 0.080 Uiso calc 1
C C13 0.18067(14) 0.39773(19) 0.3056(2) 0.0603(8) Uani d 1
C C14 0.17958(16) 0.4705(2) 0.3607(2) 0.0687(9) Uani d 1
H H14 0.1870 0.4641 0.4266 0.082 Uiso calc 1
C C15 0.16775(15) 0.55200(19) 0.32023(19) 0.0602(8) Uani d 1
H H15 0.1672 0.5999 0.3593 0.072 Uiso calc 1
C C16 0.2115(3) 0.2467(2) 0.3082(3) 0.1329(17) Uani d 1
H H16A 0.2251 0.1997 0.3538 0.199 Uiso calc 1
H H16B 0.2484 0.2609 0.2834 0.199 Uiso calc 1
H H16C 0.1723 0.2293 0.2561 0.199 Uiso calc 1
C C17 0.03159(16) 1.1250(2) 0.4337(2) 0.0766(9) Uani d 1
H H17A 0.0054 1.0821 0.4564 0.092 Uiso calc 1
H H17B 0.0054 1.1422 0.3688 0.092 Uiso calc 1
C C18 0.04583(16) 1.2034(2) 0.4992(2) 0.0624(8) Uani d 1
C C19 0.01360(17) 1.2129(2) 0.5687(2) 0.0813(10) Uani d 1
H H19 -0.0156 1.1695 0.5775 0.098 Uiso calc 1
C C20 0.0249(2) 1.2872(3) 0.6252(3) 0.1090(13) Uani d 1
H H20 0.0027 1.2936 0.6716 0.131 Uiso calc 1
C C21 0.0673(2) 1.3505(3) 0.6144(3) 0.1217(16) Uani d 1
H H21 0.0743 1.4004 0.6528 0.146 Uiso calc 1
C C22 0.0995(2) 1.3410(2) 0.5475(3) 0.1185(15) Uani d 1
H H22 0.1292 1.3844 0.5400 0.142 Uiso calc 1
C C23 0.08895(19) 1.2682(2) 0.4904(3) 0.0904(11) Uani d 1
H H23 0.1117 1.2627 0.4445 0.108 Uiso calc 1
C C24 0.15546(14) 0.66994(19) 0.09195(18) 0.0576(8) Uani d 1
H H24 0.1613 0.6230 0.0547 0.069 Uiso calc 1
C C25 0.15466(15) 0.7571(2) 0.05331(19) 0.0642(8) Uani d 1
C C26 0.1498(2) 0.8335(2) 0.1167(2) 0.0865(11) Uani d 1
H H26 0.1968 0.8428 0.1585 0.104 Uiso calc 1
C C27 0.1309(2) 0.9172(2) 0.0609(3) 0.1127(14) Uani d 1
H H27A 0.1608 0.9264 0.0226 0.169 Uiso calc 1
H H27B 0.1351 0.9651 0.1050 0.169 Uiso calc 1
H H27C 0.0845 0.9136 0.0195 0.169 Uiso calc 1
O O1A 0.31086(10) 0.78628(13) 0.34094(12) 0.0725(6) Uani d 1
O O2A 0.41660(10) 1.09227(13) 0.87045(14) 0.0687(6) Uani d 1
O O3A 0.31787(13) 0.31427(14) 0.67545(16) 0.0924(8) Uani d 1
C C1A 0.41218(15) 1.02388(17) 0.80701(18) 0.0520(7) Uani d 1
C C2A 0.34719(15) 0.99367(19) 0.7637(2) 0.0640(8) Uani d 1
H H2A 0.3105 1.0188 0.7786 0.077 Uiso calc 1
C C3A 0.33616(15) 0.9262(2) 0.6981(2) 0.0671(8) Uani d 1
H H3A 0.2920 0.9055 0.6701 0.080 Uiso calc 1
C C4A 0.38969(15) 0.88854(17) 0.67276(18) 0.0536(7) Uani d 1
C C5A 0.45373(15) 0.91928(18) 0.71752(19) 0.0581(8) Uani d 1
H H5A 0.4905 0.8946 0.7023 0.070 Uiso calc 1
C C6A 0.46610(15) 0.98615(19) 0.78505(19) 0.0610(8) Uani d 1
H H6A 0.5105 1.0052 0.8152 0.073 Uiso calc 1
C C7A 0.37676(15) 0.81644(18) 0.59723(18) 0.0614(8) Uani d 1
H H7A 0.4214 0.8040 0.5892 0.074 Uiso calc 1
C C8A 0.35410(14) 0.73180(17) 0.63033(17) 0.0563(7) Uani d 1
H H8A1 0.3895 0.7118 0.6873 0.068 Uiso calc 1
H H8A2 0.3133 0.7427 0.6487 0.068 Uiso calc 1
C C9A 0.33916(13) 0.66057(17) 0.55616(17) 0.0502(7) Uani d 1
C C10A 0.33737(13) 0.56976(18) 0.58785(17) 0.0501(7) Uani d 1
C C11A 0.34401(14) 0.4993(2) 0.53198(18) 0.0612(8) Uani d 1
H H11A 0.3521 0.5102 0.4736 0.073 Uiso calc 1
C C12A 0.33929(15) 0.4141(2) 0.5583(2) 0.0653(8) Uani d 1
H H12A 0.3453 0.3687 0.5192 0.078 Uiso calc 1
C C13A 0.32555(15) 0.39603(19) 0.6431(2) 0.0637(8) Uani d 1
C C14A 0.31987(18) 0.4637(2) 0.7010(2) 0.0805(10) Uani d 1
H H14A 0.3116 0.4518 0.7590 0.097 Uiso calc 1
C C15A 0.32618(15) 0.5493(2) 0.67559(19) 0.0678(9) Uani d 1
H H15A 0.3230 0.5941 0.7171 0.081 Uiso calc 1
C C16A 0.3163(2) 0.2418(2) 0.6145(3) 0.1197(15) Uani d 1
H H16D 0.3133 0.1888 0.6482 0.180 Uiso calc 1
H H16E 0.3572 0.2410 0.5960 0.180 Uiso calc 1
H H16F 0.2772 0.2465 0.5579 0.180 Uiso calc 1
C C17A 0.48132(16) 1.1279(2) 0.9177(2) 0.0749(9) Uani d 1
H H17C 0.5054 1.1398 0.8713 0.090 Uiso calc 1
H H17D 0.5082 1.0866 0.9648 0.090 Uiso calc 1
C C18A 0.47207(14) 1.21032(18) 0.9665(2) 0.0574(8) Uani d 1
C C19A 0.50644(16) 1.2251(2) 1.0626(2) 0.0757(9) Uani d 1
H H19A 0.5340 1.1816 1.0994 0.091 Uiso calc 1
C C20A 0.5000(2) 1.3042(3) 1.1042(2) 0.0982(12) Uani d 1
H H20A 0.5234 1.3133 1.1691 0.118 Uiso calc 1
C C21A 0.4603(2) 1.3691(3) 1.0527(3) 0.0980(12) Uani d 1
H H21A 0.4567 1.4224 1.0815 0.118 Uiso calc 1
C C22A 0.42632(18) 1.3549(2) 0.9592(3) 0.0905(11) Uani d 1
H H22A 0.3984 1.3987 0.9234 0.109 Uiso calc 1
C C23A 0.43207(16) 1.2772(2) 0.9156(2) 0.0741(9) Uani d 1
H H23A 0.4085 1.2695 0.8505 0.089 Uiso calc 1
C C24A 0.32630(14) 0.68225(18) 0.46206(18) 0.0550(7) Uani d 1
H H24A 0.3189 0.6372 0.4171 0.066 Uiso calc 1
C C25A 0.32344(14) 0.77137(19) 0.42723(18) 0.0560(7) Uani d 1
C C26A 0.33199(16) 0.84476(18) 0.49948(18) 0.0660(8) Uani d 1
H H26A 0.2866 0.8546 0.5062 0.079 Uiso calc 1
C C27A 0.35178(17) 0.92969(18) 0.4628(2) 0.0783(10) Uani d 1
H H27D 0.3242 0.9385 0.3971 0.117 Uiso calc 1
H H27E 0.3991 0.9276 0.4662 0.117 Uiso calc 1
H H27F 0.3446 0.9771 0.5018 0.117 Uiso calc 1

loop_
_atom_site_aniso_label
_atom_site_aniso_U_11
_atom_site_aniso_U_22
_atom_site_aniso_U_33
_atom_site_aniso_U_12
_atom_site_aniso_U_13
_atom_site_aniso_U_23
O1 0.137(2) 0.0897(17) 0.0539(12) 0.0068(13) 0.0580(13) 0.0091(11)
O2 0.0811(15) 0.0689(14) 0.0623(12) 0.0179(11) 0.0242(10) -0.0115(11)
O3 0.142(2) 0.0552(15) 0.0934(16) 0.0115(13) 0.0706(15) 0.0121(13)
C1 0.078(2) 0.0490(19) 0.0469(16) 0.0108(16) 0.0249(15) 0.0037(15)
C2 0.077(2) 0.064(2) 0.0652(19) 0.0079(17) 0.0317(17) -0.0022(17)
C3 0.085(2) 0.063(2) 0.0616(18) 0.0008(17) 0.0284(16) -0.0073(17)
C4 0.089(2) 0.0539(19) 0.0407(15) 0.0054(18) 0.0209(16) 0.0042(14)
C5 0.090(2) 0.069(2) 0.0664(19) 0.0242(18) 0.0344(18) 0.0026(18)
C6 0.083(2) 0.066(2) 0.0554(17) 0.0114(18) 0.0213(16) -0.0032(16)
C7 0.120(3) 0.061(2) 0.0453(16) 0.0132(18) 0.0367(17) 0.0002(15)
C8 0.0754(19) 0.0525(19) 0.0412(14) -0.0031(14) 0.0284(13) -0.0042(14)
C9 0.0563(17) 0.0478(18) 0.0386(13) -0.0010(13) 0.0182(12) -0.0064(13)
C10 0.0566(17) 0.0483(18) 0.0419(13) -0.0023(13) 0.0231(12) -0.0076(14)
C11 0.078(2) 0.058(2) 0.0452(15) -0.0028(16) 0.0214(14) -0.0085(16)
C12 0.085(2) 0.057(2) 0.0624(18) -0.0053(16) 0.0308(16) -0.0175(17)
C13 0.081(2) 0.0457(19) 0.0661(18) -0.0003(15) 0.0404(16) 0.0031(17)
C14 0.108(3) 0.059(2) 0.0527(17) 0.0027(17) 0.0448(17) -0.0004(17)
C15 0.091(2) 0.0497(19) 0.0504(16) 0.0001(15) 0.0378(15) -0.0039(15)
C16 0.231(5) 0.065(3) 0.123(3) 0.039(3) 0.084(3) 0.007(3)
C17 0.082(2) 0.074(2) 0.077(2) 0.0138(18) 0.0280(17) -0.0069(18)
C18 0.081(2) 0.058(2) 0.0554(17) 0.0123(17) 0.0311(15) 0.0003(16)
C19 0.099(3) 0.086(3) 0.072(2) -0.008(2) 0.0455(19) -0.002(2)
C20 0.136(4) 0.126(4) 0.094(3) -0.013(3) 0.078(3) -0.041(3)
C21 0.169(4) 0.085(3) 0.143(4) -0.024(3) 0.096(4) -0.049(3)
C22 0.182(4) 0.064(3) 0.150(4) -0.022(3) 0.109(3) -0.027(3)
C23 0.133(3) 0.071(3) 0.096(3) -0.004(2) 0.079(2) -0.005(2)
C24 0.077(2) 0.060(2) 0.0412(14) 0.0015(15) 0.0271(13) -0.0041(14)
C25 0.087(2) 0.069(2) 0.0443(15) 0.0024(16) 0.0328(15) 0.0007(16)
C26 0.156(3) 0.057(2) 0.072(2) -0.003(2) 0.072(2) -0.0001(18)
C27 0.215(5) 0.065(2) 0.087(2) 0.015(3) 0.088(3) 0.014(2)
O1A 0.1121(17) 0.0722(14) 0.0350(10) -0.0027(11) 0.0252(10) 0.0048(10)
O2A 0.0722(14) 0.0668(14) 0.0740(13) -0.0165(11) 0.0329(10) -0.0276(11)
O3A 0.160(2) 0.0531(15) 0.0759(15) 0.0002(13) 0.0538(15) 0.0073(13)
C1A 0.072(2) 0.0428(17) 0.0463(15) -0.0049(15) 0.0251(14) -0.0036(13)
C2A 0.061(2) 0.074(2) 0.0643(18) -0.0085(16) 0.0289(15) -0.0163(17)
C3A 0.069(2) 0.075(2) 0.0588(17) -0.0219(17) 0.0224(15) -0.0186(17)
C4A 0.073(2) 0.0475(18) 0.0463(15) -0.0014(16) 0.0273(15) -0.0013(14)
C5A 0.067(2) 0.0558(19) 0.0552(16) 0.0015(15) 0.0241(15) -0.0093(15)
C6A 0.0602(19) 0.064(2) 0.0586(17) -0.0049(16) 0.0182(15) -0.0082(16)
C7A 0.085(2) 0.056(2) 0.0453(15) -0.0053(16) 0.0231(14) -0.0045(14)
C8A 0.080(2) 0.0552(19) 0.0351(14) 0.0022(15) 0.0189(13) -0.0016(13)
C9A 0.0621(18) 0.0490(18) 0.0422(14) 0.0017(13) 0.0200(12) -0.0006(13)
C10A 0.0636(18) 0.0516(19) 0.0366(13) 0.0010(14) 0.0177(12) -0.0045(14)
C11A 0.086(2) 0.059(2) 0.0448(15) -0.0015(16) 0.0300(15) 0.0005(15)
C12A 0.094(2) 0.051(2) 0.0571(17) -0.0006(16) 0.0315(15) -0.0081(15)
C13A 0.095(2) 0.048(2) 0.0507(17) 0.0035(16) 0.0271(16) 0.0075(16)
C14A 0.139(3) 0.066(2) 0.0494(17) 0.011(2) 0.0480(19) 0.0085(17)
C15A 0.108(3) 0.058(2) 0.0445(16) 0.0095(17) 0.0330(16) 0.0047(15)
C16A 0.203(5) 0.060(3) 0.118(3) -0.006(3) 0.082(3) -0.006(2)
C17A 0.075(2) 0.066(2) 0.083(2) -0.0095(18) 0.0219(17) -0.0221(18)
C18A 0.069(2) 0.0463(18) 0.0576(17) -0.0063(15) 0.0204(15) -0.0087(16)
C19A 0.087(2) 0.077(3) 0.0570(19) 0.0107(18) 0.0135(17) 0.0019(18)
C20A 0.121(3) 0.108(3) 0.0535(19) 0.014(3) 0.009(2) -0.028(2)
C21A 0.118(3) 0.080(3) 0.084(3) 0.008(2) 0.013(2) -0.032(2)
C22A 0.116(3) 0.060(2) 0.085(2) 0.022(2) 0.016(2) -0.006(2)
C23A 0.094(2) 0.069(2) 0.0540(18) 0.0051(19) 0.0150(17) -0.0060(18)
C24A 0.076(2) 0.0519(19) 0.0397(14) -0.0051(14) 0.0214(13) -0.0058(14)
C25A 0.0711(19) 0.059(2) 0.0409(15) -0.0023(15) 0.0217(13) 0.0021(14)
C26A 0.099(2) 0.058(2) 0.0440(15) -0.0051(16) 0.0271(15) -0.0009(15)
C27A 0.122(3) 0.060(2) 0.0555(17) -0.0166(18) 0.0302(18) 0.0059(16)

loop_
_atom_type_symbol
_atom_type_description
_atom_type_scat_dispersion_real
_atom_type_scat_dispersion_imag
_atom_type_scat_source
C C 0.0033 0.0016 'International Tables Vol C Tables 4.2.6.8 and 6.1.1.4'
H H 0.0000 0.0000 'International Tables Vol C Tables 4.2.6.8 and 6.1.1.4'
O O 0.0106 0.0060 'International Tables Vol C Tables 4.2.6.8 and 6.1.1.4'

loop_
_geom_angle_atom_site_label_1
_geom_angle_atom_site_label_2
_geom_angle_atom_site_label_3
_geom_angle
C1 O2 C17 117.8(2)
C13 O3 C16 119.7(2)
C6 C1 C2 119.9(3)
C6 C1 O2 114.8(3)
C2 C1 O2 125.3(3)
C1 C2 C3 119.6(3)
C1 C2 H2 120.2
C3 C2 H2 120.2
C4 C3 C2 121.7(3)
C4 C3 H3 119.1
C2 C3 H3 119.1
C3 C4 C5 117.6(3)
C3 C4 C7 122.0(3)
C5 C4 C7 120.4(3)
C4 C5 C6 122.2(3)
C4 C5 H5 118.9
C6 C5 H5 118.9
C1 C6 C5 119.0(3)
C1 C6 H6 120.5
C5 C6 H6 120.5
C26 C7 C8 113.8(3)
C26 C7 C4 113.9(3)
C8 C7 C4 112.2(2)
C26 C7 H7 105.3
C8 C7 H7 105.3
C4 C7 H7 105.3
C7 C8 C9 115.0(2)
C7 C8 H8A 108.5
C9 C8 H8A 108.5
C7 C8 H8B 108.5
C9 C8 H8B 108.5
H8A C8 H8B 107.5
C24 C9 C10 122.4(2)
C24 C9 C8 118.9(2)
C10 C9 C8 118.7(2)
C11 C10 C15 115.9(2)
C11 C10 C9 122.9(2)
C15 C10 C9 121.2(2)
C12 C11 C10 122.5(3)
C12 C11 H11 118.7
C10 C11 H11 118.7
C11 C12 C13 120.4(3)
C11 C12 H12 119.8
C13 C12 H12 119.8
O3 C13 C14 116.1(3)
O3 C13 C12 125.5(3)
C14 C13 C12 118.4(3)
C15 C14 C13 121.1(3)
C15 C14 H14 119.4
C13 C14 H14 119.4
C14 C15 C10 121.5(3)
C14 C15 H15 119.2
C10 C15 H15 119.2
O3 C16 H16A 109.5
O3 C16 H16B 109.5
H16A C16 H16B 109.5
O3 C16 H16C 109.5
H16A C16 H16C 109.5
H16B C16 H16C 109.5
O2 C17 C18 108.1(3)
O2 C17 H17A 110.1
C18 C17 H17A 110.1
O2 C17 H17B 110.1
C18 C17 H17B 110.1
H17A C17 H17B 108.4
C23 C18 C19 117.8(3)
C23 C18 C17 121.7(3)
C19 C18 C17 120.5(3)
C18 C19 C20 119.7(3)
C18 C19 H19 120.2
C20 C19 H19 120.2
C21 C20 C19 121.3(3)
C21 C20 H20 119.4
C19 C20 H20 119.4
C20 C21 C22 119.3(4)
C20 C21 H21 120.4
C22 C21 H21 120.4
C21 C22 C23 120.6(4)
C21 C22 H22 119.7
C23 C22 H22 119.7
C18 C23 C22 121.4(3)
C18 C23 H23 119.3
C22 C23 H23 119.3
C9 C24 C25 123.6(3)
C9 C24 H24 118.2
C25 C24 H24 118.2
O1 C25 C24 120.8(3)
O1 C25 C26 120.9(3)
C24 C25 C26 118.0(2)
C7 C26 C27 117.1(3)
C7 C26 C25 111.6(3)
C27 C26 C25 112.6(2)
C7 C26 H26 104.8
C27 C26 H26 104.8
C25 C26 H26 104.8
C26 C27 H27A 109.5
C26 C27 H27B 109.5
H27A C27 H27B 109.5
C26 C27 H27C 109.5
H27A C27 H27C 109.5
H27B C27 H27C 109.5
C1A O2A C17A 118.6(2)
C13A O3A C16A 119.0(2)
C2A C1A C6A 119.6(3)
C2A C1A O2A 114.7(2)
C6A C1A O2A 125.7(3)
C1A C2A C3A 120.1(3)
C1A C2A H2A 120.0
C3A C2A H2A 120.0
C2A C3A C4A 121.4(3)
C2A C3A H3A 119.3
C4A C3A H3A 119.3
C5A C4A C3A 117.3(3)
C5A C4A C7A 121.6(3)
C3A C4A C7A 121.1(3)
C4A C5A C6A 122.2(3)
C4A C5A H5A 118.9
C6A C5A H5A 118.9
C1A C6A C5A 119.4(3)
C1A C6A H6A 120.3
C5A C6A H6A 120.3
C26A C7A C8A 113.1(2)
C26A C7A C4A 113.4(2)
C8A C7A C4A 113.2(2)
C26A C7A H7A 105.4
C8A C7A H7A 105.4
C4A C7A H7A 105.4
C9A C8A C7A 114.1(2)
C9A C8A H8A1 108.7
C7A C8A H8A1 108.7
C9A C8A H8A2 108.7
C7A C8A H8A2 108.7
H8A1 C8A H8A2 107.6
C24A C9A C10A 122.3(2)
C24A C9A C8A 119.0(2)
C10A C9A C8A 118.7(2)
C11A C10A C15A 115.9(2)
C11A C10A C9A 122.4(2)
C15A C10A C9A 121.7(2)
C12A C11A C10A 123.2(2)
C12A C11A H11A 118.4
C10A C11A H11A 118.4
C11A C12A C13A 119.6(3)
C11A C12A H12A 120.2
C13A C12A H12A 120.2
O3A C13A C14A 116.2(3)
O3A C13A C12A 124.9(3)
C14A C13A C12A 118.9(3)
C13A C14A C15A 121.5(3)
C13A C14A H14A 119.3
C15A C14A H14A 119.3
C14A C15A C10A 120.8(3)
C14A C15A H15A 119.6
C10A C15A H15A 119.6
O3A C16A H16D 109.5
O3A C16A H16E 109.5
H16D C16A H16E 109.5
O3A C16A H16F 109.5
H16D C16A H16F 109.5
H16E C16A H16F 109.5
O2A C17A C18A 108.7(2)
O2A C17A H17C 110.0
C18A C17A H17C 110.0
O2A C17A H17D 110.0
C18A C17A H17D 110.0
H17C C17A H17D 108.3
C23A C18A C19A 117.3(3)
C23A C18A C17A 121.0(3)
C19A C18A C17A 121.5(3)
C20A C19A C18A 120.1(3)
C20A C19A H19A 119.9
C18A C19A H19A 119.9
C21A C20A C19A 121.5(3)
C21A C20A H20A 119.2
C19A C20A H20A 119.2
C22A C21A C20A 118.7(3)
C22A C21A H21A 120.7
C20A C21A H21A 120.7
C21A C22A C23A 121.2(3)
C21A C22A H22A 119.4
C23A C22A H22A 119.4
C22A C23A C18A 121.2(3)
C22A C23A H23A 119.4
C18A C23A H23A 119.4
C9A C24A C25A 124.0(2)
C9A C24A H24A 118.0
C25A C24A H24A 118.0
O1A C25A C24A 120.5(2)
O1A C25A C26A 121.3(3)
C24A C25A C26A 118.1(2)
C7A C26A C27A 115.5(2)
C7A C26A C25A 110.6(2)
C27A C26A C25A 112.3(2)
C7A C26A H26A 105.9
C27A C26A H26A 105.9
C25A C26A H26A 105.9
C26A C27A H27D 109.5
C26A C27A H27E 109.5
H27D C27A H27E 109.5
C26A C27A H27F 109.5
H27D C27A H27F 109.5
H27E C27A H27F 109.5

loop_
_geom_bond_atom_site_label_1
_geom_bond_atom_site_label_2
_geom_bond_distance
O1 C25 1.228(3)
O2 C1 1.382(3)
O2 C17 1.410(3)
O3 C13 1.366(3)
O3 C16 1.399(4)
C1 C6 1.371(4)
C1 C2 1.372(4)
C2 C3 1.399(4)
C2 H2 0.9300
C3 C4 1.358(4)
C3 H3 0.9300
C4 C5 1.373(4)
C4 C7 1.521(4)
C5 C6 1.392(4)
C5 H5 0.9300
C6 H6 0.9300
C7 C26 1.472(4)
C7 C8 1.497(4)
C7 H7 0.9800
C8 C9 1.506(3)
C8 H8A 0.9700
C8 H8B 0.9700
C9 C24 1.352(3)
C9 C10 1.463(3)
C10 C11 1.390(3)
C10 C15 1.406(3)
C11 C12 1.369(4)
C11 H11 0.9300
C12 C13 1.380(4)
C12 H12 0.9300
C13 C14 1.376(4)
C14 C15 1.368(4)
C14 H14 0.9300
C15 H15 0.9300
C16 H16A 0.9600
C16 H16B 0.9600
C16 H16C 0.9600
C17 C18 1.503(4)
C17 H17A 0.9700
C17 H17B 0.9700
C18 C23 1.362(4)
C18 C19 1.378(4)
C19 C20 1.380(4)
C19 H19 0.9300
C20 C21 1.344(5)
C20 H20 0.9300
C21 C22 1.345(5)
C21 H21 0.9300
C22 C23 1.367(4)
C22 H22 0.9300
C23 H23 0.9300
C24 C25 1.445(4)
C24 H24 0.9300
C25 C26 1.510(4)
C26 C27 1.502(4)
C26 H26 0.9800
C27 H27A 0.9600
C27 H27B 0.9600
C27 H27C 0.9600
O1A C25A 1.224(3)
O2A C1A 1.380(3)
O2A C17A 1.406(3)
O3A C13A 1.362(3)
O3A C16A 1.414(4)
C1A C2A 1.371(4)
C1A C6A 1.372(4)
C2A C3A 1.376(4)
C2A H2A 0.9300
C3A C4A 1.390(4)
C3A H3A 0.9300
C4A C5A 1.361(4)
C4A C7A 1.522(4)
C5A C6A 1.387(4)
C5A H5A 0.9300
C6A H6A 0.9300
C7A C26A 1.502(4)
C7A C8A 1.504(4)
C7A H7A 0.9800
C8A C9A 1.498(3)
C8A H8A1 0.9700
C8A H8A2 0.9700
C9A C24A 1.355(3)
C9A C10A 1.467(3)
C10A C11A 1.383(3)
C10A C15A 1.402(3)
C11A C12A 1.369(4)
C11A H11A 0.9300
C12A C13A 1.377(4)
C12A H12A 0.9300
C13A C14A 1.362(4)
C14A C15A 1.378(4)
C14A H14A 0.9300
C15A H15A 0.9300
C16A H16D 0.9600
C16A H16E 0.9600
C16A H16F 0.9600
C17A C18A 1.488(4)
C17A H17C 0.9700
C17A H17D 0.9700
C18A C23A 1.377(4)
C18A C19A 1.379(4)
C19A C20A 1.377(4)
C19A H19A 0.9300
C20A C21A 1.355(5)
C20A H20A 0.9300
C21A C22A 1.344(4)
C21A H21A 0.9300
C22A C23A 1.369(4)
C22A H22A 0.9300
C23A H23A 0.9300
C24A C25A 1.449(4)
C24A H24A 0.9300
C25A C26A 1.511(4)
C26A C27A 1.507(4)
C26A H26A 0.9800
C27A H27D 0.9600
C27A H27E 0.9600
C27A H27F 0.9600

loop_
_geom_hbond_atom_site_label_D
_geom_hbond_atom_site_label_H
_geom_hbond_atom_site_label_A
_geom_hbond_site_symmetry_A
_geom_hbond_distance_DH
_geom_hbond_distance_HA
_geom_hbond_distance_DA
_geom_hbond_angle_DHA
C2A H2A Cg3 4_576 0.93 2.87 3.707(3) 150
C16A H16E Cg8 4_575 0.96 2.92 3.866(5) 168

loop_
_geom_torsion_atom_site_label_1
_geom_torsion_atom_site_label_2
_geom_torsion_atom_site_label_3
_geom_torsion_atom_site_label_4
_geom_torsion
C17 O2 C1 C6 179.5(2)
C17 O2 C1 C2 -0.2(4)
C6 C1 C2 C3 -0.2(4)
O2 C1 C2 C3 179.5(2)
C1 C2 C3 C4 0.6(4)
C2 C3 C4 C5 -0.3(4)
C2 C3 C4 C7 179.1(2)
C3 C4 C5 C6 -0.3(4)
C7 C4 C5 C6 -179.7(2)
C2 C1 C6 C5 -0.4(4)
O2 C1 C6 C5 179.9(2)
C4 C5 C6 C1 0.7(4)
C3 C4 C7 C26 118.8(3)
C5 C4 C7 C26 -61.8(4)
C3 C4 C7 C8 -110.1(3)
C5 C4 C7 C8 69.2(4)
C26 C7 C8 C9 -44.2(4)
C4 C7 C8 C9 -175.3(2)
C7 C8 C9 C24 16.6(4)
C7 C8 C9 C10 -166.5(2)
C24 C9 C10 C11 -16.0(4)
C8 C9 C10 C11 167.3(2)
C24 C9 C10 C15 161.8(3)
C8 C9 C10 C15 -14.9(4)
C15 C10 C11 C12 -2.1(4)
C9 C10 C11 C12 175.9(3)
C10 C11 C12 C13 0.3(4)
C16 O3 C13 C14 -166.5(3)
C16 O3 C13 C12 13.2(5)
C11 C12 C13 O3 -178.0(3)
C11 C12 C13 C14 1.7(4)
O3 C13 C14 C15 178.0(3)
C12 C13 C14 C15 -1.8(4)
C13 C14 C15 C10 -0.1(4)
C11 C10 C15 C14 2.0(4)
C9 C10 C15 C14 -176.0(3)
C1 O2 C17 C18 -173.3(2)
O2 C17 C18 C23 51.4(4)
O2 C17 C18 C19 -130.6(3)
C23 C18 C19 C20 1.1(5)
C17 C18 C19 C20 -177.0(3)
C18 C19 C20 C21 -0.6(6)
C19 C20 C21 C22 -0.2(7)
C20 C21 C22 C23 0.5(7)
C19 C18 C23 C22 -0.8(5)
C17 C18 C23 C22 177.2(3)
C21 C22 C23 C18 0.1(7)
C10 C9 C24 C25 -173.4(2)
C8 C9 C24 C25 3.4(4)
C9 C24 C25 O1 177.9(3)
C9 C24 C25 C26 4.0(4)
C8 C7 C26 C27 -178.1(3)
C4 C7 C26 C27 -47.8(4)
C8 C7 C26 C25 50.2(4)
C4 C7 C26 C25 -179.5(3)
O1 C25 C26 C7 155.3(3)
C24 C25 C26 C7 -30.8(4)
O1 C25 C26 C27 21.3(5)
C24 C25 C26 C27 -164.8(3)
C17A O2A C1A C2A -179.5(2)
C17A O2A C1A C6A 0.1(4)
C6A C1A C2A C3A -0.4(4)
O2A C1A C2A C3A 179.2(2)
C1A C2A C3A C4A -1.3(4)
C2A C3A C4A C5A 1.9(4)
C2A C3A C4A C7A -177.6(2)
C3A C4A C5A C6A -0.7(4)
C7A C4A C5A C6A 178.7(2)
C2A C1A C6A C5A 1.5(4)
O2A C1A C6A C5A -178.1(2)
C4A C5A C6A C1A -0.9(4)
C5A C4A C7A C26A -118.0(3)
C3A C4A C7A C26A 61.4(4)
C5A C4A C7A C8A 111.5(3)
C3A C4A C7A C8A -69.1(3)
C26A C7A C8A C9A 47.7(3)
C4A C7A C8A C9A 178.4(2)
C7A C8A C9A C24A -20.0(4)
C7A C8A C9A C10A 161.4(2)
C24A C9A C10A C11A 20.8(4)
C8A C9A C10A C11A -160.6(2)
C24A C9A C10A C15A -156.7(3)
C8A C9A C10A C15A 21.8(4)
C15A C10A C11A C12A 0.8(4)
C9A C10A C11A C12A -176.8(3)
C10A C11A C12A C13A 1.7(4)
C16A O3A C13A C14A 173.7(3)
C16A O3A C13A C12A -7.3(5)
C11A C12A C13A O3A 178.2(3)
C11A C12A C13A C14A -2.8(4)
O3A C13A C14A C15A -179.5(3)
C12A C13A C14A C15A 1.4(5)
C13A C14A C15A C10A 1.3(5)
C11A C10A C15A C14A -2.3(4)
C9A C10A C15A C14A 175.4(3)
C1A O2A C17A C18A 169.1(2)
O2A C17A C18A C23A -55.5(4)
O2A C17A C18A C19A 128.7(3)
C23A C18A C19A C20A 0.1(5)
C17A C18A C19A C20A 176.1(3)
C18A C19A C20A C21A -0.1(6)
C19A C20A C21A C22A 0.6(6)
C20A C21A C22A C23A -1.0(6)
C21A C22A C23A C18A 1.0(6)
C19A C18A C23A C22A -0.5(5)
C17A C18A C23A C22A -176.5(3)
C10A C9A C24A C25A 176.1(2)
C8A C9A C24A C25A -2.4(4)
C9A C24A C25A O1A -179.3(3)
C9A C24A C25A C26A -3.0(4)
C8A C7A C26A C27A 179.4(2)
C4A C7A C26A C27A 48.9(4)
C8A C7A C26A C25A -51.6(3)
C4A C7A C26A C25A 177.8(2)
O1A C25A C26A C7A -153.9(3)
C24A C25A C26A C7A 29.9(4)
O1A C25A C26A C27A -23.3(4)
C24A C25A C26A C27A 160.5(3)
